data_4034352
loop_
_publ_author_name
'Bollu, Amarnath'
'Sharma, Nagendra K.'

_publ_section_title
;
 Cleavable Amide Bond: Mechanistic Insight into Cleavable
 4-Aminopyrazolyloxy Acetamide at Low pH.
;
_journal_issue 9
_journal_name_full 'The Journal of organic chemistry'
_journal_page_first 5596
_journal_page_last 5602
_journal_paper_doi 10.1021/acs.joc.9b00535
_journal_volume 84
_journal_year 2019
_chemical_formula_sum 'C12 H11 N3 O2'
_chemical_formula_weight 229.24
_space_group_crystal_system monoclinic
_space_group_IT_number 15
_space_group_name_Hall '-C 2yc'
_space_group_name_H-M_alt 'C 1 2/c 1'
_atom_sites_solution_hydrogens geom
_audit_creation_method SHELXL-2014/7
_cell_angle_alpha 90
_cell_angle_beta 129.107(4)
_cell_angle_gamma 90
_cell_formula_units_Z 8
_cell_length_a 18.5240(6)
_cell_length_b 10.8785(6)
_cell_length_c 13.2463(6)
_cell_measurement_temperature 296(2)
_cell_volume 2071.3(2)
_computing_structure_refinement 'SHELXL-2014/7 (Sheldrick, 2014)'
_diffrn_ambient_temperature 296(2)
_diffrn_measured_fraction_theta_full 1.000
_diffrn_measured_fraction_theta_max 1.000
_diffrn_radiation_type MoK\a
_diffrn_radiation_wavelength 0.71073
_diffrn_reflns_av_R_equivalents 0.0350
_diffrn_reflns_av_unetI/netI 0.0246
_diffrn_reflns_Laue_measured_fraction_full 1.000
_diffrn_reflns_Laue_measured_fraction_max 1.000
_diffrn_reflns_limit_h_max 22
_diffrn_reflns_limit_h_min -22
_diffrn_reflns_limit_k_max 13
_diffrn_reflns_limit_k_min -13
_diffrn_reflns_limit_l_max 16
_diffrn_reflns_limit_l_min -15
_diffrn_reflns_number 13005
_diffrn_reflns_point_group_measured_fraction_full 1.000
_diffrn_reflns_point_group_measured_fraction_max 1.000
_diffrn_reflns_theta_full 25.242
_diffrn_reflns_theta_max 25.493
_diffrn_reflns_theta_min 2.348
_exptl_absorpt_coefficient_mu 0.104
_exptl_crystal_density_diffrn 1.470
_exptl_crystal_F_000 960
_refine_diff_density_max 0.442
_refine_diff_density_min -0.398
_refine_diff_density_rms 0.062
_refine_ls_extinction_method none
_refine_ls_goodness_of_fit_ref 1.066
_refine_ls_hydrogen_treatment constr
_refine_ls_matrix_type full
_refine_ls_number_parameters 154
_refine_ls_number_reflns 1922
_refine_ls_number_restraints 0
_refine_ls_restrained_S_all 1.066
_refine_ls_R_factor_all 0.0518
_refine_ls_R_factor_gt 0.0441
_refine_ls_shift/su_max 0.000
_refine_ls_shift/su_mean 0.000
_refine_ls_structure_factor_coef Fsqd
_refine_ls_weighting_details 'w=1/[\s^2^(Fo^2^)+(0.0608P)^2^+3.3662P] where P=(Fo^2^+2Fc^2^)/3'
_refine_ls_weighting_scheme calc
_refine_ls_wR_factor_gt 0.1169
_refine_ls_wR_factor_ref 0.1276
_reflns_Friedel_coverage 0.000
_reflns_number_gt 1654
_reflns_number_total 1922
_reflns_threshold_expression 'I > 2\s(I)'
_cod_data_source_file jo9b00535_si_002.cif
_cod_data_source_block shelx
_cod_original_cell_volume 2071.30(19)
_cod_original_sg_symbol_H-M 'C 2/c'
_cod_database_code 4034352
_shelx_shelxl_version_number 2014/7
_shelx_space_group_comment
;
The symmetry employed for this shelxl refinement is uniquely defined
by the following loop, which should always be used as a source of
symmetry information in preference to the above space-group names.
They are only intended as comments.
;

loop_
_space_group_symop_operation_xyz
'x, y, z'
'-x, y, -z+1/2'
'x+1/2, y+1/2, z'
'-x+1/2, y+1/2, -z+1/2'
'-x, -y, -z'
'x, -y, z-1/2'
'-x+1/2, -y+1/2, -z'
'x+1/2, -y+1/2, z-1/2'

loop_
_atom_site_label
_atom_site_type_symbol
_atom_site_fract_x
_atom_site_fract_y
_atom_site_fract_z
_atom_site_U_iso_or_equiv
_atom_site_adp_type
_atom_site_occupancy
_atom_site_site_symmetry_order
_atom_site_calc_flag
_atom_site_refinement_flags_posn
_atom_site_refinement_flags_adp
O1 O 0.56371(10) 0.38469(12) 0.46887(13) 0.0260(3) Uani 1 1 d . .
O2 O 0.46892(10) 0.13868(12) 0.54163(13) 0.0261(3) Uani 1 1 d . .
N3 N 0.55289(11) 0.12114(14) 0.47140(15) 0.0207(4) Uani 1 1 d . .
H3 H 0.5587 0.0427 0.4819 0.025 Uiso 1 1 calc R U
N1 N 0.63005(11) 0.34359(13) 0.36395(15) 0.0195(4) Uani 1 1 d . .
N2 N 0.65353(11) 0.24109(13) 0.32834(15) 0.0213(4) Uani 1 1 d . .
C8 C 0.58984(12) 0.18373(16) 0.41997(17) 0.0190(4) Uani 1 1 d . .
C9 C 0.59178(12) 0.30822(17) 0.41940(17) 0.0188(4) Uani 1 1 d . .
C7 C 0.62847(13) 0.14471(16) 0.36238(17) 0.0205(4) Uani 1 1 d . .
C1 C 0.65186(12) 0.46325(16) 0.34740(17) 0.0184(4) Uani 1 1 d . .
C2 C 0.70876(13) 0.47687(17) 0.31335(18) 0.0231(4) Uani 1 1 d . .
H2 H 0.7313 0.4081 0.2994 0.028 Uiso 1 1 calc R U
C10 C 0.50440(14) 0.32529(17) 0.49034(19) 0.0217(4) Uani 1 1 d . .
H10A H 0.4406 0.3476 0.4188 0.026 Uiso 1 1 calc R U
H10B H 0.5190 0.3599 0.5688 0.026 Uiso 1 1 calc R U
C6 C 0.61786(13) 0.56632(17) 0.36692(19) 0.0239(4) Uani 1 1 d . .
H6 H 0.5792 0.5572 0.3886 0.029 Uiso 1 1 calc R U
C4 C 0.69856(15) 0.69715(18) 0.32147(19) 0.0280(5) Uani 1 1 d . .
H4 H 0.7148 0.7754 0.3136 0.034 Uiso 1 1 calc R U
C11 C 0.50869(13) 0.18521(17) 0.50365(17) 0.0210(4) Uani 1 1 d . .
C3 C 0.73157(14) 0.59438(19) 0.3005(2) 0.0274(5) Uani 1 1 d . .
H3A H 0.7694 0.6041 0.2776 0.033 Uiso 1 1 calc R U
C5 C 0.64152(14) 0.68292(18) 0.3540(2) 0.0273(5) Uani 1 1 d . .
H5 H 0.6188 0.7518 0.3674 0.033 Uiso 1 1 calc R U
C12 C 0.64037(15) 0.01559(17) 0.3368(2) 0.0275(5) Uani 1 1 d . .
H12A H 0.6184 -0.0403 0.3682 0.041 Uiso 1 1 calc R U
H12B H 0.6054 0.0039 0.2449 0.041 Uiso 1 1 calc R U
H12C H 0.7050 0.0001 0.3808 0.041 Uiso 1 1 calc R U

loop_
_atom_site_aniso_label
_atom_site_aniso_U_11
_atom_site_aniso_U_22
_atom_site_aniso_U_33
_atom_site_aniso_U_23
_atom_site_aniso_U_13
_atom_site_aniso_U_12
O1 0.0394(8) 0.0185(7) 0.0378(8) -0.0027(6) 0.0328(7) -0.0020(6)
O2 0.0328(8) 0.0227(7) 0.0346(8) 0.0027(6) 0.0268(7) -0.0003(6)
N3 0.0258(9) 0.0165(7) 0.0253(8) 0.0021(6) 0.0187(7) 0.0012(6)
N1 0.0231(8) 0.0169(8) 0.0238(8) -0.0015(6) 0.0173(7) -0.0005(6)
N2 0.0257(9) 0.0173(8) 0.0259(9) -0.0012(6) 0.0186(8) 0.0015(6)
C8 0.0191(9) 0.0190(9) 0.0194(9) 0.0003(7) 0.0124(8) -0.0008(7)
C9 0.0198(9) 0.0198(9) 0.0194(9) -0.0007(7) 0.0136(8) 0.0004(7)
C7 0.0216(10) 0.0195(9) 0.0209(9) 0.0000(7) 0.0136(8) 0.0002(7)
C1 0.0177(9) 0.0186(9) 0.0165(8) 0.0001(7) 0.0097(8) -0.0012(7)
C2 0.0246(10) 0.0227(10) 0.0262(10) -0.0022(8) 0.0180(9) -0.0010(8)
C10 0.0262(10) 0.0213(9) 0.0255(10) 0.0019(7) 0.0201(9) 0.0011(7)
C6 0.0263(10) 0.0223(10) 0.0299(10) 0.0015(8) 0.0210(9) 0.0013(8)
C4 0.0349(11) 0.0206(10) 0.0320(11) -0.0010(8) 0.0227(10) -0.0058(8)
C11 0.0213(9) 0.0227(10) 0.0183(9) 0.0008(7) 0.0121(8) 0.0000(7)
C3 0.0298(11) 0.0287(11) 0.0324(11) -0.0020(8) 0.0238(10) -0.0054(8)
C5 0.0339(11) 0.0193(10) 0.0339(11) -0.0004(8) 0.0238(10) 0.0014(8)
C12 0.0384(12) 0.0200(10) 0.0367(11) 0.0003(8) 0.0297(10) 0.0020(8)

loop_
_atom_type_symbol
_atom_type_description
_atom_type_scat_dispersion_real
_atom_type_scat_dispersion_imag
_atom_type_scat_source
C C 0.0033 0.0016 'International Tables Vol C Tables 4.2.6.8 and 6.1.1.4'
H H 0.0000 0.0000 'International Tables Vol C Tables 4.2.6.8 and 6.1.1.4'
N N 0.0061 0.0033 'International Tables Vol C Tables 4.2.6.8 and 6.1.1.4'
O O 0.0106 0.0060 'International Tables Vol C Tables 4.2.6.8 and 6.1.1.4'

loop_
_geom_angle_atom_site_label_1
_geom_angle_atom_site_label_2
_geom_angle_atom_site_label_3
_geom_angle
C9 O1 C10 113.11(14)
C11 N3 C8 119.07(16)
C11 N3 H3 120.5
C8 N3 H3 120.5
C9 N1 N2 109.84(14)
C9 N1 C1 129.72(15)
N2 N1 C1 120.32(14)
C7 N2 N1 105.48(14)
C9 C8 C7 105.99(16)
C9 C8 N3 120.57(16)
C7 C8 N3 133.44(17)
O1 C9 C8 126.42(16)
O1 C9 N1 125.45(16)
C8 C9 N1 108.10(15)
N2 C7 C8 110.59(16)
N2 C7 C12 121.96(16)
C8 C7 C12 127.44(17)
C6 C1 C2 120.00(17)
C6 C1 N1 120.33(16)
C2 C1 N1 119.67(16)
C3 C2 C1 119.23(18)
C3 C2 H2 120.4
C1 C2 H2 120.4
O1 C10 C11 118.42(15)
O1 C10 H10A 107.7
C11 C10 H10A 107.7
O1 C10 H10B 107.7
C11 C10 H10B 107.7
H10A C10 H10B 107.1
C5 C6 C1 119.99(17)
C5 C6 H6 120.0
C1 C6 H6 120.0
C5 C4 C3 119.66(18)
C5 C4 H4 120.2
C3 C4 H4 120.2
O2 C11 N3 124.17(17)
O2 C11 C10 117.06(16)
N3 C11 C10 118.75(15)
C4 C3 C2 120.77(18)
C4 C3 H3A 119.6
C2 C3 H3A 119.6
C4 C5 C6 120.34(18)
C4 C5 H5 119.8
C6 C5 H5 119.8
C7 C12 H12A 109.5
C7 C12 H12B 109.5
H12A C12 H12B 109.5
C7 C12 H12C 109.5
H12A C12 H12C 109.5
H12B C12 H12C 109.5

loop_
_geom_bond_atom_site_label_1
_geom_bond_atom_site_label_2
_geom_bond_distance
O1 C9 1.350(2)
O1 C10 1.449(2)
O2 C11 1.233(2)
N3 C11 1.334(2)
N3 C8 1.409(2)
N3 H3 0.8600
N1 C9 1.359(2)
N1 N2 1.383(2)
N1 C1 1.420(2)
N2 C7 1.335(2)
C8 C9 1.355(3)
C8 C7 1.401(2)
C7 C12 1.494(2)
C1 C6 1.388(3)
C1 C2 1.391(3)
C2 C3 1.390(3)
C2 H2 0.9300
C10 C11 1.530(3)
C10 H10A 0.9700
C10 H10B 0.9700
C6 C5 1.387(3)
C6 H6 0.9300
C4 C5 1.379(3)
C4 C3 1.384(3)
C4 H4 0.9300
C3 H3A 0.9300
C5 H5 0.9300
C12 H12A 0.9600
C12 H12B 0.9600
C12 H12C 0.9600

loop_
_geom_torsion_atom_site_label_1
_geom_torsion_atom_site_label_2
_geom_torsion_atom_site_label_3
_geom_torsion_atom_site_label_4
_geom_torsion
C9 N1 N2 C7 0.3(2)
C1 N1 N2 C7 176.74(15)
C11 N3 C8 C9 8.8(3)
C11 N3 C8 C7 -170.53(19)
C10 O1 C9 C8 -17.5(3)
C10 O1 C9 N1 164.86(17)
C7 C8 C9 O1 -178.03(17)
N3 C8 C9 O1 2.5(3)
C7 C8 C9 N1 -0.1(2)
N3 C8 C9 N1 -179.58(15)
N2 N1 C9 O1 177.83(16)
C1 N1 C9 O1 1.8(3)
N2 N1 C9 C8 -0.2(2)
C1 N1 C9 C8 -176.14(17)
N1 N2 C7 C8 -0.4(2)
N1 N2 C7 C12 178.46(17)
C9 C8 C7 N2 0.3(2)
N3 C8 C7 N2 179.71(18)
C9 C8 C7 C12 -178.47(19)
N3 C8 C7 C12 1.0(3)
C9 N1 C1 C6 -12.8(3)
N2 N1 C1 C6 171.55(16)
C9 N1 C1 C2 166.20(18)
N2 N1 C1 C2 -9.4(2)
C6 C1 C2 C3 0.6(3)
N1 C1 C2 C3 -178.43(17)
C9 O1 C10 C11 21.5(2)
C2 C1 C6 C5 -0.8(3)
N1 C1 C6 C5 178.25(17)
C8 N3 C11 O2 175.27(17)
C8 N3 C11 C10 -3.3(2)
O1 C10 C11 O2 169.07(16)
O1 C10 C11 N3 -12.3(2)
C5 C4 C3 C2 -0.7(3)
C1 C2 C3 C4 0.2(3)
C3 C4 C5 C6 0.6(3)
C1 C6 C5 C4 0.2(3)
